data_9010610
loop_
_publ_author_name
'Locock, A. J.'
'Ramik, R. A.'
'Back, M. E.'

_publ_section_title
;
 The structures of two novel Sn2+ oxysalts found with romarchite and
 hydroromarchite as corrosion products of pewter artifacts
;
_journal_name_full 'The Canadian Mineralogist'
_journal_page_first 1457
_journal_page_last 1467
_journal_paper_doi 10.2113/gscanmin.44.6.1457
_journal_volume 44
_journal_year 2006
_chemical_formula_structural Sn6SiO8(OH2)
_chemical_formula_sum 'H2 O10 S Sn6.54'
_space_group_IT_number 61
_symmetry_space_group_name_Hall '-P 2ac 2ab'
_symmetry_space_group_name_H-M 'P b c a'
_cell_angle_alpha 90
_cell_angle_beta 90
_cell_angle_gamma 90
_cell_formula_units_Z 8
_cell_length_a 14.0071
_cell_length_b 12.5016
_cell_length_c 14.5030
_cell_volume 2539.637
_database_code_amcsd 0006131
_exptl_crystal_density_diffrn 5.076
_cod_depositor_comments
;
       Z value inserted to be consistent with given formula.
     Some tin atoms renamed so it is considered as tin.
                           miguel.
;
_cod_original_formula_sum 'Sn6.54 S O10 H2'
_cod_database_code 9010610
_amcsd_formula_title Sn6SiO8(OH2)

loop_
_space_group_symop_operation_xyz
x,y,z
x,1/2-y,1/2+z
-x,1/2+y,1/2-z
1/2-x,1/2+y,z
1/2+x,1/2-y,-z
1/2+x,y,1/2-z
1/2-x,-y,1/2+z
-x,-y,-z

loop_
_atom_site_label
_atom_site_fract_x
_atom_site_fract_y
_atom_site_fract_z
_atom_site_occupancy
_atom_site_U_iso_or_equiv
_atom_site_type_symbol
_atom_site_attached_hydrogens
Sn1 0.01749 0.82313 0.33891 1.00000 0.02042 Sn 0
Sn2 0.01109 0.67521 0.54400 1.00000 0.02078 Sn 0
Sn3 0.26344 0.83072 0.45157 1.00000 0.02085 Sn 0
Sn4 0.25365 0.82371 0.16166 1.00000 0.01995 Sn 0
Sn5 0.38223 0.59124 0.45298 1.00000 0.02045 Sn 0
Sn6 0.39966 0.58021 0.15603 1.00000 0.02378 Sn 0
S 0.14065 0.57227 0.18255 1.00000 0.01940 S 0
O1 0.12860 0.46690 0.13490 1.00000 0.02710 O 0
O2 0.21670 0.63320 0.12840 1.00000 0.02820 O 0
O3 0.05200 0.62930 0.18140 1.00000 0.03540 O 0
O4 0.17730 0.55600 0.27720 1.00000 0.03950 O 0
O5 0.38450 0.74430 0.18980 1.00000 0.01470 O 0
O-H6 0.04510 0.65190 0.38510 1.00000 0.02040 O 1
O-H7 0.37960 0.74550 0.37500 1.00000 0.01700 O 1
O8 -0.01070 0.82270 0.47910 1.00000 0.01730 O 0
O9 0.38550 0.60960 0.01450 1.00000 0.01780 O 0
O10 0.27530 0.81560 0.02020 1.00000 0.01740 O 0
Sn11 -0.01600 0.67520 0.66240 0.09000 0.02490 Sn 0
Sn12 0.21880 0.82430 0.33840 0.09000 0.03180 Sn 0
Sn13 0.33370 0.58070 0.34280 0.09000 0.02580 Sn 0
Sn14 0.22620 0.82500 0.04230 0.09000 0.02800 Sn 0
Sn15 0.35750 0.59080 0.04710 0.09000 0.02640 Sn 0
Sn16 -0.02630 0.83220 0.45210 0.09000 0.02800 Sn 0

loop_
_cod_changelog_entry_id
_cod_changelog_entry_author
_cod_changelog_entry_date
_cod_changelog_entry_text
1
;cod-tools version 3.8.0
Id: cif_guess_AMCSD_atom_types 9574 2023-05-10 09:00:05Z saulius
;
2023-05-10T18:52:40+03:00
;Derived atom types and hydrogen counts
from atom names that follow the AMCSD naming convention
(Wat == water, O-H == hydroxyl).
;

loop_
_cod_related_entry_id
_cod_related_entry_database
_cod_related_entry_code
1 AMCSD 0006131
